data_1520014
loop_
_publ_author_name
'Moreno Pineda, Eufemio'
'Chilton, Nicholas F.'
'Tuna, Floriana'
'Winpenny, Richard E. P.'
'McInnes, Eric J. L.'

_publ_section_title
;
 Systematic Study of a Family of Butterfly-Like {M <sub>2</sub> Ln
 <sub>2</sub> } Molecular Magnets (M = Mg <sup>II</sup> , Mn
 <sup>III</sup> , Co <sup>II</sup> , Ni <sup>II</sup> , and Cu
 <sup>II</sup> ; Ln = Y <sup>III</sup> , Gd <sup>III</sup> , Tb
 <sup>III</sup> , Dy <sup>III</sup> , Ho <sup>III</sup> , and Er
 <sup>III</sup> )
;
_journal_issue 12
_journal_name_full 'Inorganic Chemistry'
_journal_page_first 5930
_journal_page_last 5941
_journal_paper_doi 10.1021/acs.inorgchem.5b00746
_journal_volume 54
_journal_year 2015
_chemical_formula_moiety 'C50 H90 Ni2 O22 Y2, 2(C6 H16 N)'
_chemical_formula_sum 'C62 H122 N2 Ni2 O22 Y2'
_chemical_formula_weight 1542.85
_space_group_crystal_system monoclinic
_space_group_IT_number 15
_space_group_name_Hall '-C 2yc'
_space_group_name_H-M_alt 'C 1 2/c 1'
_symmetry_space_group_name_Hall '-C 2yc'
_symmetry_space_group_name_H-M 'C 1 2/c 1'
_atom_sites_solution_hydrogens geom
_atom_sites_solution_primary iterative
_audit_creation_date 2015-02-16
_audit_creation_method
;
Olex2 1.2
(compiled 2015.01.26 svn.r3151 for OlexSys, GUI svn.r4998)
;
_cell_angle_alpha 90
_cell_angle_beta 101.401(3)
_cell_angle_gamma 90
_cell_formula_units_Z 4
_cell_length_a 20.8134(9)
_cell_length_b 21.3724(8)
_cell_length_c 18.3457(6)
_cell_measurement_reflns_used 8062
_cell_measurement_temperature 180.1(2)
_cell_measurement_theta_max 27.7950
_cell_measurement_theta_min 3.2920
_cell_volume 7999.7(5)
_computing_cell_refinement
;
CrysAlisPro, Agilent Technologies,
Version 1.171.36.28 (release 01-02-2013 CrysAlis171 .NET)
(compiled Feb  1 2013,16:14:44)
;
_computing_data_collection
;
CrysAlisPro, Agilent Technologies,
Version 1.171.36.28 (release 01-02-2013 CrysAlis171 .NET)
(compiled Feb  1 2013,16:14:44)
;
_computing_data_reduction
;
CrysAlisPro, Agilent Technologies,
Version 1.171.36.28 (release 01-02-2013 CrysAlis171 .NET)
(compiled Feb  1 2013,16:14:44)
;
_computing_molecular_graphics 'Olex2 (Dolomanov et al., 2009)'
_computing_publication_material 'Olex2 (Dolomanov et al., 2009)'
_computing_structure_refinement 'ShelXL (Sheldrick, 2008)'
_computing_structure_solution
;
Superflip (Palatinus & Chapuis, 2007;Palatinus & van der Lee, 2008;
Palatinus et al., 2012)
;
_diffrn_ambient_temperature 180.1(2)
_diffrn_detector_area_resol_mean 8.0714
_diffrn_measured_fraction_theta_full 0.998
_diffrn_measured_fraction_theta_max 0.999
_diffrn_measurement_details
;
  1 omega   28.00   66.00   1.0000    5.0000
omega____ theta____ kappa____ phi______ frames
    -       20.8673  -99.0000   30.0000 38

  2 omega  -45.00   47.00   1.0000    5.0000
omega____ theta____ kappa____ phi______ frames
    -      -21.1798   57.0000    0.0000 92

  3 omega  -31.00   17.00   1.0000    5.0000
omega____ theta____ kappa____ phi______ frames
    -      -21.1798  -90.0000  152.0000 48

  4 omega  -52.00   47.00   1.0000    5.0000
omega____ theta____ kappa____ phi______ frames
    -      -21.1798   37.0000  150.0000 99

  5 omega  -72.00  -35.00   1.0000    5.0000
omega____ theta____ kappa____ phi______ frames
    -      -21.1798 -178.0000  -30.0000 37

  6 omega  -91.00    3.00   1.0000    5.0000
omega____ theta____ kappa____ phi______ frames
    -      -21.1798  -57.0000 -150.0000 94
;
_diffrn_measurement_device_type 'SuperNova, Single source at offset, Eos'
_diffrn_measurement_method '\w scans'
_diffrn_orient_matrix_UB_11 0.0056761000
_diffrn_orient_matrix_UB_12 0.0256633000
_diffrn_orient_matrix_UB_13 0.0249826000
_diffrn_orient_matrix_UB_21 0.0171745000
_diffrn_orient_matrix_UB_22 0.0157465000
_diffrn_orient_matrix_UB_23 -0.0243149000
_diffrn_orient_matrix_UB_31 -0.0296771000
_diffrn_orient_matrix_UB_32 0.0140044000
_diffrn_orient_matrix_UB_33 -0.0184226000
_diffrn_radiation_monochromator mirror
_diffrn_radiation_type MoK\a
_diffrn_radiation_wavelength 0.71073
_diffrn_reflns_av_R_equivalents 0.0412
_diffrn_reflns_av_unetI/netI 0.0461
_diffrn_reflns_Laue_measured_fraction_full 0.998
_diffrn_reflns_Laue_measured_fraction_max 0.999
_diffrn_reflns_limit_h_max 26
_diffrn_reflns_limit_h_min -24
_diffrn_reflns_limit_k_max 26
_diffrn_reflns_limit_k_min -15
_diffrn_reflns_limit_l_max 20
_diffrn_reflns_limit_l_min -22
_diffrn_reflns_number 28107
_diffrn_reflns_point_group_measured_fraction_full 0.998
_diffrn_reflns_point_group_measured_fraction_max 0.999
_diffrn_reflns_theta_full 25.242
_diffrn_reflns_theta_max 26.371
_diffrn_reflns_theta_min 2.961
_diffrn_source 'SuperNova (Mo) X-ray Source'
_exptl_absorpt_coefficient_mu 1.964
_exptl_absorpt_correction_T_max 1.00000
_exptl_absorpt_correction_T_min 0.57868
_exptl_absorpt_correction_type multi-scan
_exptl_absorpt_process_details
;
CrysAlisPro, Agilent Technologies,
Version 1.171.36.28 (release 01-02-2013 CrysAlis171 .NET)
(compiled Feb  1 2013,16:14:44)
Empirical absorption correction using spherical harmonics,
 implemented in SCALE3 ABSPACK scaling algorithm.
;
_exptl_crystal_colour 'clear green'
_exptl_crystal_colour_lustre clear
_exptl_crystal_colour_primary green
_exptl_crystal_density_diffrn 1.281
_exptl_crystal_description trapezoid
_exptl_crystal_F_000 3272
_exptl_crystal_size_max 0.1
_exptl_crystal_size_mid 0.08
_exptl_crystal_size_min 0.05
_refine_diff_density_max 0.708
_refine_diff_density_min -0.269
_refine_diff_density_rms 0.063
_refine_ls_extinction_method none
_refine_ls_goodness_of_fit_ref 1.032
_refine_ls_hydrogen_treatment constr
_refine_ls_matrix_type full
_refine_ls_number_parameters 424
_refine_ls_number_reflns 8179
_refine_ls_number_restraints 0
_refine_ls_restrained_S_all 1.032
_refine_ls_R_factor_all 0.0538
_refine_ls_R_factor_gt 0.0337
_refine_ls_shift/su_max 0.002
_refine_ls_shift/su_mean 0.000
_refine_ls_structure_factor_coef Fsqd
_refine_ls_weighting_details 'w=1/[\s^2^(Fo^2^)+(0.0290P)^2^+6.4036P] where P=(Fo^2^+2Fc^2^)/3'
_refine_ls_weighting_scheme calc
_refine_ls_wR_factor_gt 0.0684
_refine_ls_wR_factor_ref 0.0758
_reflns_Friedel_coverage 0.000
_reflns_number_gt 6410
_reflns_number_total 8179
_reflns_threshold_expression 'I > 2\s(I)'
_cod_data_source_file NiY.cif
_cod_data_source_block NiY
_cod_database_code 1520014
_shelx_space_group_comment
;
The symmetry employed for this shelxl refinement is uniquely defined
by the following loop, which should always be used as a source of
symmetry information in preference to the above space-group names.
They are only intended as comments.
;
_reflns_odcompleteness_completeness 99.82
_reflns_odcompleteness_iscentric 1
_reflns_odcompleteness_theta 26.32
_olex2_refinement_description
;
1. Fixed Uiso
 At 1.2 times of:
  All C(H,H) groups, All N(H) groups
 At 1.5 times of:
  All C(H,H,H) groups
2.a Ternary CH refined with riding coordinates:
 N1(H1)
2.b Secondary CH2 refined with riding coordinates:
 C26(H26A,H26B), C28(H28A,H28B), C30(H30A,H30B)
2.c Idealised Me refined as rotating group:
 C3(H3A,H3B,H3C), C4(H4A,H4B,H4C), C5(H5A,H5B,H5C), C8(H8A,H8B,H8C), C9(H9A,
 H9B,H9C), C10(H10A,H10B,H10C), C13(H13A,H13B,H13C), C14(H14A,H14B,H14C),
 C15(H15A,H15B,H15C), C18(H18A,H18B,H18C), C19(H19A,H19B,H19C), C20(H20A,H20B,
 H20C), C23(H23A,H23B,H23C), C24(H24A,H24B,H24C), C25(H25A,H25B,H25C), C27(H27A,
 H27B,H27C), C29(H29A,H29B,H29C), C31(H31A,H31B,H31C)
;
_shelx_shelxl_version_number 2014/7
_olex2_date_sample_data_collection 2013-05-23
_olex2_submission_special_instructions 'No special instructions were received'

loop_
_space_group_symop_operation_xyz
'x, y, z'
'-x, y, -z+1/2'
'x+1/2, y+1/2, z'
'-x+1/2, y+1/2, -z+1/2'
'-x, -y, -z'
'x, -y, z-1/2'
'-x+1/2, -y+1/2, -z'
'x+1/2, -y+1/2, z-1/2'

loop_
_atom_site_label
_atom_site_type_symbol
_atom_site_fract_x
_atom_site_fract_y
_atom_site_fract_z
_atom_site_U_iso_or_equiv
_atom_site_adp_type
_atom_site_occupancy
_atom_site_site_symmetry_order
_atom_site_calc_flag
_atom_site_refinement_flags_posn
Y1 Y 0.74918(2) 0.71169(2) 0.34087(2) 0.01905(7) Uani 1 1 d .
Ni1 Ni 0.75427(2) 0.82104(2) 0.47727(2) 0.01952(8) Uani 1 1 d .
O1 O 0.71708(8) 0.69013(8) 0.21986(8) 0.0260(4) Uani 1 1 d .
O1OH O 0.70412(7) 0.74029(7) 0.44009(8) 0.0195(3) Uani 1 1 d .
O3 O 0.83559(9) 0.63383(9) 0.34750(9) 0.0336(4) Uani 1 1 d .
O4 O 0.70798(8) 0.72190(9) 0.10371(9) 0.0325(4) Uani 1 1 d .
O5 O 0.68800(8) 0.62547(8) 0.35630(8) 0.0273(4) Uani 1 1 d .
O6 O 0.69147(8) 0.60518(8) 0.47681(8) 0.0269(4) Uani 1 1 d .
O7 O 0.69666(9) 0.80351(8) 0.30072(9) 0.0282(4) Uani 1 1 d .
O8 O 0.70774(8) 0.87470(8) 0.39179(8) 0.0266(4) Uani 1 1 d .
O9 O 0.83957(9) 0.76853(9) 0.30141(9) 0.0338(4) Uani 1 1 d .
O10 O 0.81991(8) 0.79068(8) 0.41083(8) 0.0229(4) Uani 1 1 d .
O11 O 0.81268(8) 0.66353(8) 0.45284(8) 0.0245(4) Uani 1 1 d .
C1 C 0.68295(12) 0.70391(11) 0.15666(13) 0.0228(5) Uani 1 1 d .
C2 C 0.60890(13) 0.69311(13) 0.14272(14) 0.0310(6) Uani 1 1 d .
C3 C 0.58208(14) 0.69980(16) 0.21353(15) 0.0444(8) Uani 1 1 d .
H3A H 0.6028 0.6697 0.2495 0.067 Uiso 1 1 calc GR
H3B H 0.5356 0.6927 0.2027 0.067 Uiso 1 1 calc GR
H3C H 0.5909 0.7412 0.2332 0.067 Uiso 1 1 calc GR
C4 C 0.59854(16) 0.62640(15) 0.11330(19) 0.0582(9) Uani 1 1 d .
H4A H 0.6153 0.6226 0.0683 0.087 Uiso 1 1 calc GR
H4B H 0.5526 0.6168 0.1032 0.087 Uiso 1 1 calc GR
H4C H 0.6213 0.5978 0.1498 0.087 Uiso 1 1 calc GR
C5 C 0.57346(13) 0.73923(16) 0.08456(15) 0.0464(8) Uani 1 1 d .
H5A H 0.5830 0.7813 0.1018 0.070 Uiso 1 1 calc GR
H5B H 0.5271 0.7321 0.0768 0.070 Uiso 1 1 calc GR
H5C H 0.5881 0.7333 0.0386 0.070 Uiso 1 1 calc GR
C6 C 0.84652(12) 0.63049(11) 0.41670(13) 0.0223(5) Uani 1 1 d .
C7 C 0.89986(12) 0.58862(12) 0.45939(13) 0.0287(6) Uani 1 1 d .
C8 C 0.94166(15) 0.56230(17) 0.40705(17) 0.0555(9) Uani 1 1 d .
H8A H 0.9144 0.5391 0.3680 0.083 Uiso 1 1 calc GR
H8B H 0.9746 0.5352 0.4343 0.083 Uiso 1 1 calc GR
H8C H 0.9623 0.5961 0.3859 0.083 Uiso 1 1 calc GR
C9 C 0.94087(16) 0.62617(17) 0.52218(18) 0.0607(10) Uani 1 1 d .
H9A H 0.9610 0.6607 0.5018 0.091 Uiso 1 1 calc GR
H9B H 0.9743 0.5998 0.5501 0.091 Uiso 1 1 calc GR
H9C H 0.9133 0.6417 0.5543 0.091 Uiso 1 1 calc GR
C10 C 0.86644(15) 0.53430(13) 0.49151(16) 0.0448(8) Uani 1 1 d .
H10A H 0.8381 0.5505 0.5224 0.067 Uiso 1 1 calc GR
H10B H 0.8991 0.5080 0.5206 0.067 Uiso 1 1 calc GR
H10C H 0.8411 0.5104 0.4516 0.067 Uiso 1 1 calc GR
C11 C 0.67460(12) 0.59233(11) 0.40886(13) 0.0230(5) Uani 1 1 d .
C12 C 0.63641(13) 0.53204(12) 0.38699(13) 0.0280(6) Uani 1 1 d .
C13 C 0.57167(17) 0.54791(19) 0.3378(3) 0.0951(16) Uani 1 1 d .
H13A H 0.5468 0.5740 0.3646 0.143 Uiso 1 1 calc GR
H13B H 0.5478 0.5101 0.3228 0.143 Uiso 1 1 calc GR
H13C H 0.5792 0.5698 0.2945 0.143 Uiso 1 1 calc GR
C14 C 0.6250(2) 0.49575(15) 0.45403(17) 0.0664(11) Uani 1 1 d .
H14A H 0.6664 0.4864 0.4857 0.100 Uiso 1 1 calc GR
H14B H 0.6025 0.4575 0.4380 0.100 Uiso 1 1 calc GR
H14C H 0.5989 0.5204 0.4810 0.100 Uiso 1 1 calc GR
C15 C 0.67677(19) 0.49196(16) 0.3446(2) 0.0717(12) Uani 1 1 d .
H15A H 0.6843 0.5144 0.3018 0.108 Uiso 1 1 calc GR
H15B H 0.6535 0.4539 0.3290 0.108 Uiso 1 1 calc GR
H15C H 0.7180 0.4822 0.3763 0.108 Uiso 1 1 calc GR
C16 C 0.69165(11) 0.85825(12) 0.32500(13) 0.0228(5) Uani 1 1 d .
C17 C 0.66195(13) 0.90832(12) 0.26783(13) 0.0284(6) Uani 1 1 d .
C18 C 0.68143(16) 0.89410(13) 0.19356(14) 0.0430(8) Uani 1 1 d .
H18A H 0.6628 0.9250 0.1576 0.064 Uiso 1 1 calc GR
H18B H 0.6655 0.8534 0.1766 0.064 Uiso 1 1 calc GR
H18C H 0.7283 0.8949 0.1998 0.064 Uiso 1 1 calc GR
C19 C 0.68555(16) 0.97329(12) 0.29392(15) 0.0456(8) Uani 1 1 d .
H19A H 0.6714 0.9829 0.3394 0.068 Uiso 1 1 calc GR
H19B H 0.6676 1.0034 0.2566 0.068 Uiso 1 1 calc GR
H19C H 0.7325 0.9746 0.3022 0.068 Uiso 1 1 calc GR
C20 C 0.58767(14) 0.90404(16) 0.25950(18) 0.0564(9) Uani 1 1 d .
H20A H 0.5758 0.9127 0.3065 0.085 Uiso 1 1 calc GR
H20B H 0.5733 0.8627 0.2435 0.085 Uiso 1 1 calc GR
H20C H 0.5671 0.9340 0.2233 0.085 Uiso 1 1 calc GR
C21 C 0.85184(12) 0.80102(11) 0.35928(13) 0.0220(5) Uani 1 1 d .
C22 C 0.90318(12) 0.85213(12) 0.36899(13) 0.0266(6) Uani 1 1 d .
C23 C 0.94552(14) 0.84689(15) 0.31035(16) 0.0450(8) Uani 1 1 d .
H23A H 0.9660 0.8065 0.3136 0.067 Uiso 1 1 calc GR
H23B H 0.9786 0.8788 0.3186 0.067 Uiso 1 1 calc GR
H23C H 0.9186 0.8521 0.2618 0.067 Uiso 1 1 calc GR
C24 C 0.86717(14) 0.91506(13) 0.36040(15) 0.0388(7) Uani 1 1 d .
H24A H 0.8986 0.9485 0.3666 0.058 Uiso 1 1 calc GR
H24B H 0.8406 0.9185 0.3974 0.058 Uiso 1 1 calc GR
H24C H 0.8398 0.9176 0.3118 0.058 Uiso 1 1 calc GR
C25 C 0.94557(14) 0.84731(16) 0.44683(15) 0.0466(8) Uani 1 1 d .
H25A H 0.9675 0.8076 0.4524 0.070 Uiso 1 1 calc GR
H25B H 0.9184 0.8511 0.4832 0.070 Uiso 1 1 calc GR
H25C H 0.9775 0.8803 0.4539 0.070 Uiso 1 1 calc GR
N1 N 0.83509(10) 0.69209(9) 0.11973(10) 0.0247(5) Uani 1 1 d .
H1 H 0.7906 0.7061 0.1213 0.030 Uiso 1 1 calc R
C26 C 0.87797(13) 0.74843(13) 0.13468(14) 0.0348(6) Uani 1 1 d .
H26A H 0.9181 0.7408 0.1168 0.042 Uiso 1 1 calc R
H26B H 0.8896 0.7551 0.1880 0.042 Uiso 1 1 calc R
C27 C 0.84574(16) 0.80675(13) 0.09820(17) 0.0457(8) Uani 1 1 d .
H27A H 0.8338 0.8003 0.0455 0.068 Uiso 1 1 calc GR
H27B H 0.8757 0.8412 0.1083 0.068 Uiso 1 1 calc GR
H27C H 0.8072 0.8158 0.1176 0.068 Uiso 1 1 calc GR
C28 C 0.83284(14) 0.66733(13) 0.04260(14) 0.0349(7) Uani 1 1 d .
H28A H 0.8766 0.6548 0.0379 0.042 Uiso 1 1 calc R
H28B H 0.8187 0.7005 0.0070 0.042 Uiso 1 1 calc R
C29 C 0.78718(16) 0.61232(14) 0.02424(16) 0.0493(8) Uani 1 1 d .
H29A H 0.7845 0.6007 -0.0268 0.074 Uiso 1 1 calc GR
H29B H 0.7444 0.6236 0.0320 0.074 Uiso 1 1 calc GR
H29C H 0.8036 0.5777 0.0558 0.074 Uiso 1 1 calc GR
C30 C 0.85242(13) 0.64369(13) 0.17919(14) 0.0307(6) Uani 1 1 d .
H30A H 0.8188 0.6116 0.1716 0.037 Uiso 1 1 calc R
H30B H 0.8524 0.6631 0.2270 0.037 Uiso 1 1 calc R
C31 C 0.91805(13) 0.61300(15) 0.18169(16) 0.0442(8) Uani 1 1 d .
H31A H 0.9168 0.5891 0.1371 0.066 Uiso 1 1 calc GR
H31B H 0.9278 0.5858 0.2241 0.066 Uiso 1 1 calc GR
H31C H 0.9514 0.6446 0.1855 0.066 Uiso 1 1 calc GR

loop_
_atom_site_aniso_label
_atom_site_aniso_U_11
_atom_site_aniso_U_22
_atom_site_aniso_U_33
_atom_site_aniso_U_23
_atom_site_aniso_U_13
_atom_site_aniso_U_12
Y1 0.02293(13) 0.02266(12) 0.01243(11) 0.00106(9) 0.00558(9) 0.00241(10)
Ni1 0.02503(18) 0.02133(16) 0.01311(15) 0.00128(12) 0.00600(12) 0.00156(13)
O1 0.0269(10) 0.0349(10) 0.0163(9) -0.0016(7) 0.0042(7) 0.0025(8)
O1OH 0.0256(9) 0.0212(9) 0.0126(8) 0.0016(6) 0.0065(7) 0.0020(7)
O3 0.0398(11) 0.0475(12) 0.0160(9) 0.0059(8) 0.0115(8) 0.0188(9)
O4 0.0249(10) 0.0524(12) 0.0211(9) 0.0095(8) 0.0069(7) 0.0024(9)
O5 0.0370(11) 0.0286(10) 0.0170(9) 0.0015(7) 0.0068(7) -0.0049(8)
O6 0.0391(11) 0.0271(10) 0.0164(9) -0.0015(7) 0.0099(7) -0.0047(8)
O7 0.0372(11) 0.0271(10) 0.0192(9) 0.0010(7) 0.0025(8) 0.0078(8)
O8 0.0371(11) 0.0270(10) 0.0168(9) 0.0034(7) 0.0079(7) 0.0055(8)
O9 0.0394(11) 0.0413(11) 0.0256(10) -0.0092(8) 0.0180(8) -0.0118(9)
O10 0.0246(9) 0.0290(9) 0.0171(8) 0.0017(7) 0.0088(7) -0.0008(8)
O11 0.0288(10) 0.0281(9) 0.0183(9) 0.0004(7) 0.0087(7) 0.0070(8)
C1 0.0262(14) 0.0247(13) 0.0176(12) -0.0038(10) 0.0049(10) 0.0010(11)
C2 0.0233(14) 0.0450(17) 0.0247(14) -0.0001(11) 0.0046(11) -0.0067(12)
C3 0.0262(16) 0.075(2) 0.0345(16) 0.0022(15) 0.0107(13) -0.0033(15)
C4 0.051(2) 0.057(2) 0.069(2) -0.0155(18) 0.0164(17) -0.0234(18)
C5 0.0237(16) 0.073(2) 0.0389(17) 0.0100(16) -0.0030(13) -0.0021(15)
C6 0.0215(13) 0.0220(13) 0.0254(14) 0.0015(10) 0.0095(10) -0.0020(11)
C7 0.0251(14) 0.0377(15) 0.0239(13) 0.0032(11) 0.0066(11) 0.0075(12)
C8 0.045(2) 0.077(2) 0.049(2) 0.0191(17) 0.0224(16) 0.0353(18)
C9 0.043(2) 0.067(2) 0.060(2) -0.0039(18) -0.0180(17) 0.0052(18)
C10 0.055(2) 0.0381(17) 0.0454(18) 0.0158(14) 0.0191(15) 0.0157(16)
C11 0.0227(13) 0.0229(13) 0.0243(14) -0.0001(10) 0.0069(10) 0.0022(11)
C12 0.0348(15) 0.0253(14) 0.0247(14) -0.0020(11) 0.0075(11) -0.0063(12)
C13 0.049(2) 0.070(3) 0.145(4) 0.035(3) -0.036(3) -0.029(2)
C14 0.118(3) 0.0409(19) 0.046(2) -0.0037(15) 0.030(2) -0.040(2)
C15 0.099(3) 0.043(2) 0.089(3) -0.0306(19) 0.057(2) -0.019(2)
C16 0.0199(13) 0.0295(14) 0.0199(13) 0.0055(10) 0.0059(10) 0.0036(11)
C17 0.0346(15) 0.0290(14) 0.0203(13) 0.0053(10) 0.0024(11) 0.0051(12)
C18 0.073(2) 0.0343(16) 0.0215(15) 0.0071(12) 0.0085(14) 0.0047(16)
C19 0.071(2) 0.0281(15) 0.0345(16) 0.0059(12) 0.0028(15) 0.0130(16)
C20 0.0348(18) 0.066(2) 0.065(2) 0.0291(18) 0.0025(16) 0.0143(17)
C21 0.0218(13) 0.0266(13) 0.0187(13) 0.0045(10) 0.0067(10) 0.0056(10)
C22 0.0235(14) 0.0360(15) 0.0217(13) -0.0021(11) 0.0076(10) -0.0072(12)
C23 0.0346(17) 0.060(2) 0.0456(18) -0.0096(15) 0.0216(14) -0.0159(15)
C24 0.0490(19) 0.0334(16) 0.0369(16) 0.0015(12) 0.0154(13) -0.0085(14)
C25 0.0341(17) 0.066(2) 0.0357(17) 0.0006(15) -0.0024(13) -0.0103(16)
N1 0.0237(11) 0.0301(12) 0.0219(11) 0.0020(9) 0.0087(9) 0.0025(9)
C26 0.0344(16) 0.0390(17) 0.0317(15) -0.0032(12) 0.0082(12) -0.0046(13)
C27 0.059(2) 0.0328(16) 0.0469(19) -0.0012(13) 0.0151(16) -0.0042(15)
C28 0.0405(17) 0.0413(17) 0.0230(14) -0.0043(12) 0.0062(12) 0.0067(14)
C29 0.059(2) 0.0399(18) 0.0430(19) -0.0115(14) -0.0032(15) 0.0047(16)
C30 0.0312(15) 0.0371(16) 0.0253(14) 0.0090(11) 0.0095(11) 0.0057(13)
C31 0.0333(17) 0.056(2) 0.0445(18) 0.0136(15) 0.0093(14) 0.0121(15)

loop_
_atom_type_symbol
_atom_type_description
_atom_type_scat_dispersion_real
_atom_type_scat_dispersion_imag
_atom_type_scat_source
C C 0.0033 0.0016 'International Tables Vol C Tables 4.2.6.8 and 6.1.1.4'
H H 0.0000 0.0000 'International Tables Vol C Tables 4.2.6.8 and 6.1.1.4'
N N 0.0061 0.0033 'International Tables Vol C Tables 4.2.6.8 and 6.1.1.4'
Ni Ni 0.3393 1.1124 'International Tables Vol C Tables 4.2.6.8 and 6.1.1.4'
O O 0.0106 0.0060 'International Tables Vol C Tables 4.2.6.8 and 6.1.1.4'
Y Y -2.7962 3.5667 'International Tables Vol C Tables 4.2.6.8 and 6.1.1.4'

loop_
_geom_angle_atom_site_label_1
_geom_angle_atom_site_label_2
_geom_angle_atom_site_label_3
_geom_angle
_geom_angle_site_symmetry_1
_geom_angle_site_symmetry_3
Ni1 Y1 Ni1 55.147(10) . 7_666
O1 Y1 Ni1 149.96(4) . 7_666
O1 Y1 Ni1 146.05(4) . .
O1 Y1 O1OH 139.06(6) . .
O1 Y1 O3 88.94(6) . .
O1 Y1 O5 83.84(6) . .
O1 Y1 O7 80.08(6) . .
O1 Y1 O9 84.58(6) . .
O1 Y1 O10 134.24(6) . .
O1 Y1 O11 139.00(6) . .
O1 Y1 C6 114.07(6) . .
O1 Y1 C21 109.10(6) . .
O1OH Y1 Ni1 36.08(4) . .
O1OH Y1 Ni1 35.80(4) . 7_666
O1OH Y1 O3 123.87(5) . .
O1OH Y1 O7 77.46(6) . .
O1OH Y1 O9 123.94(6) . .
O1OH Y1 O10 72.28(5) . .
O1OH Y1 O11 71.47(5) . .
O1OH Y1 C6 98.02(6) . .
O1OH Y1 C21 98.22(6) . .
O3 Y1 Ni1 121.07(4) . .
O3 Y1 Ni1 88.24(4) . 7_666
O3 Y1 O9 75.67(6) . .
O3 Y1 O11 52.98(5) . .
O3 Y1 C6 26.19(6) . .
O3 Y1 C21 85.55(7) . .
O5 Y1 Ni1 113.47(4) . .
O5 Y1 Ni1 66.15(4) . 7_666
O5 Y1 O1OH 77.95(6) . .
O5 Y1 O3 82.37(6) . .
O5 Y1 O7 119.12(6) . .
O5 Y1 O9 155.29(6) . .
O5 Y1 O10 141.89(5) . .
O5 Y1 O11 77.19(6) . .
O5 Y1 C6 78.83(6) . .
O5 Y1 C21 162.15(6) . .
O7 Y1 Ni1 112.76(4) . 7_666
O7 Y1 Ni1 66.01(4) . .
O7 Y1 O3 154.18(6) . .
O7 Y1 O9 80.05(6) . .
O7 Y1 O10 77.06(6) . .
O7 Y1 O11 140.81(6) . .
O7 Y1 C6 159.28(7) . .
O7 Y1 C21 76.26(6) . .
O9 Y1 Ni1 87.88(4) . .
O9 Y1 Ni1 123.44(4) . 7_666
O9 Y1 C6 86.13(7) . .
O9 Y1 C21 26.15(6) . .
O10 Y1 Ni1 75.80(4) . 7_666
O10 Y1 Ni1 37.77(4) . .
O10 Y1 O3 94.81(6) . .
O10 Y1 O9 52.82(5) . .
O10 Y1 O11 71.21(5) . .
O10 Y1 C6 82.29(6) . .
O10 Y1 C21 26.70(6) . .
O11 Y1 Ni1 37.40(4) . 7_666
O11 Y1 Ni1 74.83(4) . .
O11 Y1 O9 97.89(6) . .
O11 Y1 C6 26.79(6) . .
O11 Y1 C21 85.05(6) . .
C6 Y1 Ni1 98.33(5) . .
C6 Y1 Ni1 62.90(5) . 7_666
C6 Y1 C21 84.52(7) . .
C21 Y1 Ni1 100.48(5) . 7_666
C21 Y1 Ni1 62.47(5) . .
Y1 Ni1 Y1 124.851(9) . 7_666
O1OH Ni1 Y1 40.84(4) . .
O1OH Ni1 Y1 92.95(4) 7_666 .
O1OH Ni1 Y1 40.52(4) 7_666 7_666
O1OH Ni1 Y1 92.56(4) . 7_666
O1OH Ni1 O1OH 79.79(6) 7_666 .
O1OH Ni1 O10 90.20(6) 7_666 .
O1OH Ni1 O10 83.95(6) . .
O1OH Ni1 O11 83.33(6) 7_666 7_666
O1OH Ni1 O11 88.84(6) . 7_666
O6 Ni1 Y1 140.64(5) 7_666 .
O6 Ni1 Y1 82.59(4) 7_666 7_666
O6 Ni1 O1OH 94.05(6) 7_666 7_666
O6 Ni1 O1OH 173.84(6) 7_666 .
O6 Ni1 O8 91.33(7) 7_666 .
O6 Ni1 O10 96.23(6) 7_666 .
O6 Ni1 O11 90.38(7) 7_666 7_666
O8 Ni1 Y1 140.39(5) . 7_666
O8 Ni1 Y1 83.06(5) . .
O8 Ni1 O1OH 94.83(6) . .
O8 Ni1 O1OH 174.61(7) . 7_666
O8 Ni1 O10 89.54(6) . .
O8 Ni1 O11 96.33(6) . 7_666
O10 Ni1 Y1 129.97(4) . 7_666
O10 Ni1 Y1 45.05(4) . .
O11 Ni1 Y1 128.91(5) 7_666 .
O11 Ni1 Y1 44.94(4) 7_666 7_666
O11 Ni1 O10 171.07(6) 7_666 .
C1 O1 Y1 149.62(16) . .
Ni1 O1OH Y1 103.68(6) 7_666 .
Ni1 O1OH Y1 103.08(6) . .
Ni1 O1OH Ni1 100.21(6) 7_666 .
C6 O3 Y1 94.25(14) . .
C11 O5 Y1 138.88(15) . .
C11 O6 Ni1 127.34(15) . 7_666
C16 O7 Y1 138.22(15) . .
C16 O8 Ni1 126.23(15) . .
C21 O9 Y1 93.66(14) . .
Ni1 O10 Y1 97.18(6) . .
C21 O10 Y1 94.51(14) . .
C21 O10 Ni1 150.13(15) . .
Ni1 O11 Y1 97.67(6) 7_666 .
C6 O11 Y1 93.38(13) . .
C6 O11 Ni1 155.33(16) . 7_666
O1 C1 C2 118.8(2) . .
O4 C1 O1 122.5(2) . .
O4 C1 C2 118.5(2) . .
C1 C2 C5 110.5(2) . .
C3 C2 C1 111.8(2) . .
C3 C2 C4 109.9(2) . .
C3 C2 C5 109.1(2) . .
C4 C2 C1 105.5(2) . .
C4 C2 C5 109.9(2) . .
O3 C6 Y1 59.56(12) . .
O3 C6 O11 119.4(2) . .
O3 C6 C7 121.8(2) . .
O11 C6 Y1 59.83(12) . .
O11 C6 C7 118.8(2) . .
C7 C6 Y1 177.98(18) . .
C6 C7 C8 110.0(2) . .
C6 C7 C9 108.9(2) . .
C6 C7 C10 107.7(2) . .
C8 C7 C10 108.8(2) . .
C9 C7 C8 111.5(3) . .
C9 C7 C10 109.8(2) . .
O5 C11 C12 116.9(2) . .
O6 C11 O5 124.8(2) . .
O6 C11 C12 118.3(2) . .
C13 C12 C11 109.0(2) . .
C13 C12 C14 109.7(3) . .
C13 C12 C15 109.9(3) . .
C14 C12 C11 112.1(2) . .
C14 C12 C15 108.6(3) . .
C15 C12 C11 107.4(2) . .
O7 C16 C17 117.0(2) . .
O8 C16 O7 125.4(2) . .
O8 C16 C17 117.6(2) . .
C18 C17 C16 109.1(2) . .
C19 C17 C16 111.1(2) . .
C19 C17 C18 109.7(2) . .
C19 C17 C20 110.2(2) . .
C20 C17 C16 106.8(2) . .
C20 C17 C18 109.9(2) . .
O9 C21 Y1 60.19(13) . .
O9 C21 O10 118.9(2) . .
O9 C21 C22 121.4(2) . .
O10 C21 Y1 58.79(12) . .
O10 C21 C22 119.7(2) . .
C22 C21 Y1 176.11(17) . .
C21 C22 C23 110.9(2) . .
C21 C22 C24 107.6(2) . .
C21 C22 C25 109.0(2) . .
C23 C22 C24 109.3(2) . .
C23 C22 C25 110.3(2) . .
C25 C22 C24 109.6(2) . .
C26 N1 C28 111.33(19) . .
C26 N1 C30 112.0(2) . .
C30 N1 C28 113.7(2) . .
N1 C26 C27 112.8(2) . .
N1 C28 C29 112.7(2) . .
N1 C30 C31 114.2(2) . .

loop_
_geom_bond_atom_site_label_1
_geom_bond_atom_site_label_2
_geom_bond_distance
_geom_bond_site_symmetry_2
Y1 Ni1 3.4234(4) 7_666
Y1 Ni1 3.4103(4) .
Y1 O1 2.2362(15) .
Y1 O1OH 2.2894(14) .
Y1 O3 2.4357(17) .
Y1 O5 2.2890(17) .
Y1 O7 2.2957(16) .
Y1 O9 2.4653(17) .
Y1 O10 2.4327(16) .
Y1 O11 2.4398(16) .
Y1 C6 2.817(2) .
Y1 C21 2.835(2) .
Ni1 Y1 3.4235(4) 7_666
Ni1 O1OH 2.0609(15) 7_666
Ni1 O1OH 2.0621(16) .
Ni1 O6 2.0237(17) 7_666
Ni1 O8 2.0279(16) .
Ni1 O10 2.1051(15) .
Ni1 O11 2.0979(16) 7_666
O1 C1 1.269(3) .
O1OH Ni1 2.0609(15) 7_666
O3 C6 1.247(3) .
O4 C1 1.250(3) .
O5 C11 1.271(3) .
O6 Ni1 2.0237(16) 7_666
O6 C11 1.257(3) .
O7 C16 1.263(3) .
O8 C16 1.255(3) .
O9 C21 1.252(3) .
O10 C21 1.278(3) .
O11 Ni1 2.0979(15) 7_666
O11 C6 1.272(3) .
C1 C2 1.529(3) .
C2 C3 1.519(3) .
C2 C4 1.525(4) .
C2 C5 1.531(4) .
C6 C7 1.518(3) .
C7 C8 1.525(4) .
C7 C9 1.520(4) .
C7 C10 1.530(4) .
C11 C12 1.526(3) .
C12 C13 1.505(4) .
C12 C14 1.512(4) .
C12 C15 1.517(4) .
C16 C17 1.540(3) .
C17 C18 1.527(3) .
C17 C19 1.518(4) .
C17 C20 1.526(4) .
C21 C22 1.514(3) .
C22 C23 1.524(3) .
C22 C24 1.533(4) .
C22 C25 1.526(3) .
N1 C26 1.492(3) .
N1 C28 1.503(3) .
N1 C30 1.495(3) .
C26 C27 1.508(4) .
C28 C29 1.507(4) .
C30 C31 1.508(3) .
